data_7235010
loop_
_publ_author_name
'Mirdya, Saikat'
'Banerjee, Snehasis'
'Chattopadhyay, Shouvik'

_publ_section_title
;
 An insight into the non-covalent Pb&#x22EF;S and S&#x22EF;S interactions
 in the solid-state structure of a hemidirected lead(ii) complex
;
_journal_issue 2
_journal_name_full CrystEngComm
_journal_page_first 237
_journal_page_last 247
_journal_paper_doi 10.1039/C9CE01548E
_journal_volume 22
_journal_year 2020
_chemical_formula_sum 'C23 H28 Cu N4 O4 Pb S2'
_chemical_formula_weight 759.37
_space_group_crystal_system triclinic
_space_group_IT_number 2
_space_group_name_Hall '-P 1'
_space_group_name_H-M_alt 'P -1'
_atom_sites_solution_hydrogens mixed
_audit_creation_method SHELXL-2018/3
_audit_update_record
;
2019-11-02 deposited with the CCDC.	2019-11-11 downloaded from the CCDC.
;
_cell_angle_alpha 84.047(2)
_cell_angle_beta 75.365(2)
_cell_angle_gamma 79.476(2)
_cell_formula_units_Z 2
_cell_length_a 9.3667(7)
_cell_length_b 9.5064(7)
_cell_length_c 15.1076(11)
_cell_measurement_reflns_used 900
_cell_measurement_temperature 273(2)
_cell_measurement_theta_max 25.47
_cell_measurement_theta_min 2.06
_cell_volume 1277.35(16)
_computing_structure_refinement 'SHELXL-2018/3 (Sheldrick, 2018)'
_computing_structure_solution 'SHELXT 2014/5 (Sheldrick, 2014)'
_diffrn_ambient_temperature 273(2)
_diffrn_measured_fraction_theta_full 1.000
_diffrn_measured_fraction_theta_max 0.995
_diffrn_measurement_device_type 'BRUKER D8 QUEST area detector'
_diffrn_radiation_type MoK\a
_diffrn_radiation_wavelength 0.71073
_diffrn_reflns_av_R_equivalents 0.0545
_diffrn_reflns_av_unetI/netI 0.0308
_diffrn_reflns_Laue_measured_fraction_full 1.000
_diffrn_reflns_Laue_measured_fraction_max 0.995
_diffrn_reflns_limit_h_max 11
_diffrn_reflns_limit_h_min -11
_diffrn_reflns_limit_k_max 11
_diffrn_reflns_limit_k_min -11
_diffrn_reflns_limit_l_max 18
_diffrn_reflns_limit_l_min -18
_diffrn_reflns_number 38018
_diffrn_reflns_point_group_measured_fraction_full 1.000
_diffrn_reflns_point_group_measured_fraction_max 0.995
_diffrn_reflns_theta_full 25.242
_diffrn_reflns_theta_max 26.390
_diffrn_reflns_theta_min 2.183
_exptl_absorpt_coefficient_mu 7.613
_exptl_absorpt_correction_type multi-scan
_exptl_absorpt_process_details SADABS
_exptl_crystal_colour green
_exptl_crystal_density_diffrn 1.974
_exptl_crystal_description block
_exptl_crystal_F_000 738
_exptl_crystal_size_max 0.4
_exptl_crystal_size_mid 0.3
_exptl_crystal_size_min 0.2
_exptl_transmission_factor_max 0.875
_exptl_transmission_factor_min 0.695
_refine_diff_density_max 1.904
_refine_diff_density_min -0.873
_refine_diff_density_rms 0.098
_refine_ls_extinction_method none
_refine_ls_goodness_of_fit_ref 1.076
_refine_ls_hydrogen_treatment mixed
_refine_ls_matrix_type full
_refine_ls_number_parameters 324
_refine_ls_number_reflns 5206
_refine_ls_number_restraints 0
_refine_ls_restrained_S_all 1.076
_refine_ls_R_factor_all 0.0287
_refine_ls_R_factor_gt 0.0258
_refine_ls_shift/su_max 0.001
_refine_ls_shift/su_mean 0.000
_refine_ls_structure_factor_coef Fsqd
_refine_ls_weighting_details 'w=1/[\s^2^(Fo^2^)+(0.0278P)^2^+1.9465P] where P=(Fo^2^+2Fc^2^)/3'
_refine_ls_weighting_scheme calc
_refine_ls_wR_factor_gt 0.0638
_refine_ls_wR_factor_ref 0.0652
_reflns_Friedel_coverage 0.000
_reflns_number_gt 4885
_reflns_number_total 5206
_reflns_threshold_expression 'I > 2\s(I)'
_cod_data_source_file c9ce01548e2.cif
_cod_data_source_block shelx
_cod_depositor_comments
;Adding full bibliography for 7235010.cif.

 Adding full bibliography for 7235010.cif.
;
_cod_database_code 7235010
_shelx_shelxl_version_number 2018/3
_shelx_space_group_comment
;
The symmetry employed for this shelxl refinement is uniquely defined
by the following loop, which should always be used as a source of
symmetry information in preference to the above space-group names.
They are only intended as comments.
;

loop_
_space_group_symop_operation_xyz
'x, y, z'
'-x, -y, -z'

loop_
_atom_site_label
_atom_site_type_symbol
_atom_site_fract_x
_atom_site_fract_y
_atom_site_fract_z
_atom_site_U_iso_or_equiv
_atom_site_adp_type
_atom_site_occupancy
_atom_site_site_symmetry_order
_atom_site_calc_flag
_atom_site_refinement_flags_posn
_atom_site_refinement_flags_adp
Pb1 Pb 0.69049(2) 0.35006(2) 0.13299(2) 0.03378(6) Uani 1 1 d . .
Cu1 Cu 0.52480(5) 0.64990(5) 0.26091(3) 0.02955(11) Uani 1 1 d . .
S1 S 0.80804(18) 0.99931(17) 0.05949(11) 0.0655(4) Uani 1 1 d . .
S2 S 0.5493(2) 0.18635(13) 0.28261(10) 0.0640(4) Uani 1 1 d . .
O1 O 0.7148(3) 0.5113(3) 0.2363(2) 0.0330(6) Uani 1 1 d . .
O2 O 0.4889(3) 0.5414(3) 0.1625(2) 0.0335(6) Uani 1 1 d . .
O3 O 0.9257(4) 0.2812(3) 0.2033(3) 0.0507(8) Uani 1 1 d . .
O4 O 0.4559(4) 0.3226(3) 0.0770(2) 0.0464(8) Uani 1 1 d . .
N1 N 0.5632(4) 0.7048(4) 0.3774(2) 0.0290(7) Uani 1 1 d . .
H1 H 0.557(4) 0.638(4) 0.413(3) 0.020(10) Uiso 1 1 d . .
N2 N 0.3078(4) 0.7489(4) 0.2846(3) 0.0353(8) Uani 1 1 d . .
H2 H 0.256(6) 0.702(6) 0.306(4) 0.052(18) Uiso 1 1 d . .
N3 N 0.6102(5) 0.8395(4) 0.1790(3) 0.0528(11) Uani 1 1 d . .
N4 N 0.4392(5) 0.4081(5) 0.4036(3) 0.0606(12) Uani 1 1 d . .
C1 C 1.0091(8) 0.1404(6) 0.2043(5) 0.081(2) Uani 1 1 d . .
H1A H 0.989968 0.087396 0.158955 0.122 Uiso 1 1 calc R U
H1B H 1.113806 0.145612 0.190905 0.122 Uiso 1 1 calc R U
H1C H 0.979643 0.092982 0.263765 0.122 Uiso 1 1 calc R U
C2 C 0.9402(5) 0.3727(5) 0.2650(3) 0.0383(9) Uani 1 1 d . .
C3 C 1.0593(5) 0.3527(6) 0.3056(3) 0.0468(11) Uani 1 1 d . .
H3 H 1.134679 0.273983 0.292563 0.056 Uiso 1 1 calc R U
C4 C 1.0663(5) 0.4495(6) 0.3653(3) 0.0513(12) Uani 1 1 d . .
H4 H 1.146377 0.436953 0.392787 0.062 Uiso 1 1 calc R U
C5 C 0.9542(5) 0.5646(6) 0.3839(3) 0.0437(11) Uani 1 1 d . .
H5 H 0.958142 0.628587 0.425405 0.052 Uiso 1 1 calc R U
C6 C 0.8338(5) 0.5886(5) 0.3421(3) 0.0336(9) Uani 1 1 d . .
C7 C 0.8263(4) 0.4921(4) 0.2808(3) 0.0307(8) Uani 1 1 d . .
C8 C 0.7230(5) 0.7215(5) 0.3620(3) 0.0370(9) Uani 1 1 d . .
H8A H 0.745456 0.791711 0.311292 0.044 Uiso 1 1 calc R U
H8B H 0.735739 0.759806 0.416119 0.044 Uiso 1 1 calc R U
C9 C 0.4730(5) 0.8362(4) 0.4203(3) 0.0341(9) Uani 1 1 d . .
H9A H 0.506742 0.918535 0.382774 0.041 Uiso 1 1 calc R U
H9B H 0.494219 0.839067 0.479621 0.041 Uiso 1 1 calc R U
C10 C 0.3046(5) 0.8527(4) 0.4339(3) 0.0366(9) Uani 1 1 d . .
C11 C 0.2380(6) 0.9922(5) 0.4831(4) 0.0549(13) Uani 1 1 d . .
H11A H 0.131057 1.007411 0.493248 0.082 Uiso 1 1 calc R U
H11B H 0.264826 0.984911 0.540824 0.082 Uiso 1 1 calc R U
H11C H 0.276490 1.071336 0.445778 0.082 Uiso 1 1 calc R U
C12 C 0.2389(6) 0.7281(5) 0.4923(3) 0.0481(11) Uani 1 1 d . .
H12A H 0.132695 0.743538 0.498879 0.072 Uiso 1 1 calc R U
H12B H 0.282920 0.640256 0.463054 0.072 Uiso 1 1 calc R U
H12C H 0.259956 0.722296 0.551694 0.072 Uiso 1 1 calc R U
C13 C 0.2639(6) 0.8749(5) 0.3416(3) 0.0433(10) Uani 1 1 d . .
H13A H 0.156509 0.904153 0.352140 0.052 Uiso 1 1 calc R U
H13B H 0.310418 0.953256 0.306903 0.052 Uiso 1 1 calc R U
C14 C 0.2662(6) 0.7917(5) 0.1965(3) 0.0450(11) Uani 1 1 d . .
H14A H 0.342660 0.840743 0.156427 0.054 Uiso 1 1 calc R U
H14B H 0.173074 0.858867 0.207447 0.054 Uiso 1 1 calc R U
C15 C 0.2480(5) 0.6676(5) 0.1493(3) 0.0367(9) Uani 1 1 d . .
C16 C 0.1166(5) 0.6707(6) 0.1219(3) 0.0451(11) Uani 1 1 d . .
H16 H 0.041166 0.749937 0.132459 0.054 Uiso 1 1 calc R U
C17 C 0.0979(5) 0.5565(6) 0.0792(3) 0.0467(11) Uani 1 1 d . .
H17 H 0.009386 0.558797 0.061388 0.056 Uiso 1 1 calc R U
C18 C 0.2090(6) 0.4389(5) 0.0626(3) 0.0439(11) Uani 1 1 d . .
H18 H 0.196334 0.362767 0.032884 0.053 Uiso 1 1 calc R U
C19 C 0.3391(5) 0.4347(4) 0.0903(3) 0.0340(9) Uani 1 1 d . .
C20 C 0.3617(5) 0.5486(4) 0.1355(3) 0.0321(8) Uani 1 1 d . .
C21 C 0.4397(8) 0.1988(6) 0.0388(5) 0.0748(19) Uani 1 1 d . .
H21A H 0.529890 0.130051 0.033604 0.112 Uiso 1 1 calc R U
H21B H 0.357515 0.158010 0.077681 0.112 Uiso 1 1 calc R U
H21C H 0.420816 0.224000 -0.020862 0.112 Uiso 1 1 calc R U
C22 C 0.6925(5) 0.9055(5) 0.1304(3) 0.0400(10) Uani 1 1 d . .
C23 C 0.4841(6) 0.3181(5) 0.3528(3) 0.0447(11) Uani 1 1 d . .

loop_
_atom_site_aniso_label
_atom_site_aniso_U_11
_atom_site_aniso_U_22
_atom_site_aniso_U_33
_atom_site_aniso_U_23
_atom_site_aniso_U_13
_atom_site_aniso_U_12
Pb1 0.03478(10) 0.02826(8) 0.03675(9) -0.00609(6) -0.00693(6) -0.00108(6)
Cu1 0.0286(3) 0.0259(2) 0.0360(2) -0.00719(19) -0.0118(2) -0.00034(18)
S1 0.0554(9) 0.0604(8) 0.0754(10) -0.0020(7) 0.0025(7) -0.0221(7)
S2 0.1009(12) 0.0351(6) 0.0503(7) 0.0007(5) -0.0021(7) -0.0207(7)
O1 0.0271(15) 0.0335(14) 0.0411(15) -0.0077(12) -0.0137(12) -0.0008(11)
O2 0.0297(15) 0.0296(13) 0.0449(16) -0.0115(12) -0.0167(12) 0.0021(11)
O3 0.045(2) 0.0385(17) 0.067(2) -0.0142(16) -0.0204(17) 0.0127(15)
O4 0.058(2) 0.0368(16) 0.0527(19) -0.0133(14) -0.0288(16) -0.0004(15)
N1 0.0280(18) 0.0262(16) 0.0335(17) -0.0010(14) -0.0078(14) -0.0056(13)
N2 0.035(2) 0.0273(17) 0.045(2) -0.0074(15) -0.0135(17) 0.0000(16)
N3 0.068(3) 0.047(2) 0.049(2) 0.0042(19) -0.017(2) -0.022(2)
N4 0.057(3) 0.053(3) 0.064(3) -0.010(2) -0.001(2) -0.006(2)
C1 0.079(5) 0.052(3) 0.114(6) -0.026(3) -0.043(4) 0.027(3)
C2 0.032(2) 0.041(2) 0.038(2) 0.0015(18) -0.0062(18) -0.0006(18)
C3 0.027(2) 0.059(3) 0.050(3) 0.001(2) -0.010(2) 0.006(2)
C4 0.027(2) 0.077(3) 0.049(3) 0.006(3) -0.017(2) -0.002(2)
C5 0.030(2) 0.064(3) 0.042(2) -0.003(2) -0.0145(19) -0.013(2)
C6 0.025(2) 0.043(2) 0.033(2) -0.0015(17) -0.0067(16) -0.0071(17)
C7 0.0225(19) 0.037(2) 0.0318(19) 0.0014(16) -0.0049(15) -0.0061(16)
C8 0.027(2) 0.043(2) 0.046(2) -0.0099(19) -0.0120(18) -0.0089(18)
C9 0.038(2) 0.0280(18) 0.038(2) -0.0083(16) -0.0081(18) -0.0069(17)
C10 0.035(2) 0.034(2) 0.039(2) -0.0125(17) -0.0056(18) -0.0023(17)
C11 0.046(3) 0.046(3) 0.072(3) -0.027(3) -0.010(3) 0.003(2)
C12 0.044(3) 0.053(3) 0.048(3) -0.008(2) -0.001(2) -0.020(2)
C13 0.043(3) 0.035(2) 0.053(3) -0.013(2) -0.017(2) 0.0030(19)
C14 0.050(3) 0.034(2) 0.055(3) -0.007(2) -0.028(2) 0.007(2)
C15 0.036(2) 0.040(2) 0.037(2) -0.0056(18) -0.0159(18) -0.0010(18)
C16 0.036(2) 0.060(3) 0.041(2) -0.004(2) -0.016(2) 0.000(2)
C17 0.037(3) 0.067(3) 0.044(2) -0.006(2) -0.019(2) -0.012(2)
C18 0.051(3) 0.052(3) 0.037(2) -0.002(2) -0.018(2) -0.021(2)
C19 0.039(2) 0.037(2) 0.0299(19) -0.0025(16) -0.0119(17) -0.0085(18)
C20 0.035(2) 0.034(2) 0.0288(19) -0.0007(16) -0.0094(16) -0.0067(17)
C21 0.085(5) 0.053(3) 0.099(5) -0.038(3) -0.038(4) -0.005(3)
C22 0.047(3) 0.034(2) 0.043(2) -0.0032(18) -0.017(2) -0.0064(19)
C23 0.045(3) 0.040(2) 0.049(3) 0.010(2) -0.013(2) -0.011(2)

loop_
_atom_type_symbol
_atom_type_description
_atom_type_scat_dispersion_real
_atom_type_scat_dispersion_imag
_atom_type_scat_source
C C 0.0033 0.0016 'International Tables Vol C Tables 4.2.6.8 and 6.1.1.4'
H H 0.0000 0.0000 'International Tables Vol C Tables 4.2.6.8 and 6.1.1.4'
N N 0.0061 0.0033 'International Tables Vol C Tables 4.2.6.8 and 6.1.1.4'
O O 0.0106 0.0060 'International Tables Vol C Tables 4.2.6.8 and 6.1.1.4'
S S 0.1246 0.1234 'International Tables Vol C Tables 4.2.6.8 and 6.1.1.4'
Cu Cu 0.3201 1.2651 'International Tables Vol C Tables 4.2.6.8 and 6.1.1.4'
Pb Pb -3.3944 10.1111 'International Tables Vol C Tables 4.2.6.8 and 6.1.1.4'

loop_
_geom_angle_atom_site_label_1
_geom_angle_atom_site_label_2
_geom_angle_atom_site_label_3
_geom_angle
O2 Pb1 O1 66.33(9)
O2 Pb1 O4 64.58(9)
O1 Pb1 O4 129.47(10)
O2 Pb1 O3 130.21(9)
O1 Pb1 O3 63.99(9)
O4 Pb1 O3 159.85(10)
O2 Pb1 S2 90.87(8)
O1 Pb1 S2 88.95(8)
O4 Pb1 S2 80.60(9)
O3 Pb1 S2 85.18(9)
O1 Cu1 N1 91.73(13)
O1 Cu1 O2 80.47(11)
N1 Cu1 O2 164.28(13)
O1 Cu1 N2 166.00(14)
N1 Cu1 N2 95.90(14)
O2 Cu1 N2 89.24(13)
O1 Cu1 N3 98.15(15)
N1 Cu1 N3 93.18(15)
O2 Cu1 N3 101.38(14)
N2 Cu1 N3 93.14(17)
C23 S2 Pb1 96.80(16)
C7 O1 Cu1 128.0(2)
C7 O1 Pb1 124.4(2)
Cu1 O1 Pb1 106.52(11)
C20 O2 Cu1 128.1(2)
C20 O2 Pb1 123.8(2)
Cu1 O2 Pb1 106.07(11)
C2 O3 C1 117.1(4)
C2 O3 Pb1 116.8(2)
C1 O3 Pb1 123.2(3)
C19 O4 C21 118.9(4)
C19 O4 Pb1 116.6(2)
C21 O4 Pb1 124.4(3)
C9 N1 C8 106.4(3)
C9 N1 Cu1 118.6(3)
C8 N1 Cu1 109.9(3)
C9 N1 H1 110(3)
C8 N1 H1 103(3)
Cu1 N1 H1 108(3)
C14 N2 C13 108.3(3)
C14 N2 Cu1 109.7(3)
C13 N2 Cu1 117.7(3)
C14 N2 H2 102(5)
C13 N2 H2 105(5)
Cu1 N2 H2 113(5)
C22 N3 Cu1 158.9(4)
O3 C1 H1A 109.5
O3 C1 H1B 109.5
H1A C1 H1B 109.5
O3 C1 H1C 109.5
H1A C1 H1C 109.5
H1B C1 H1C 109.5
C3 C2 O3 123.4(4)
C3 C2 C7 121.9(4)
O3 C2 C7 114.7(4)
C4 C3 C2 119.8(4)
C4 C3 H3 120.1
C2 C3 H3 120.1
C5 C4 C3 119.4(4)
C5 C4 H4 120.3
C3 C4 H4 120.3
C4 C5 C6 121.8(5)
C4 C5 H5 119.1
C6 C5 H5 119.1
C7 C6 C5 119.3(4)
C7 C6 C8 122.8(4)
C5 C6 C8 117.8(4)
O1 C7 C6 122.2(4)
O1 C7 C2 120.1(4)
C6 C7 C2 117.7(4)
C6 C8 N1 115.6(3)
C6 C8 H8A 108.4
N1 C8 H8A 108.4
C6 C8 H8B 108.4
N1 C8 H8B 108.4
H8A C8 H8B 107.4
N1 C9 C10 116.7(3)
N1 C9 H9A 108.1
C10 C9 H9A 108.1
N1 C9 H9B 108.1
C10 C9 H9B 108.1
H9A C9 H9B 107.3
C9 C10 C13 110.1(4)
C9 C10 C12 112.7(4)
C13 C10 C12 111.8(4)
C9 C10 C11 106.4(4)
C13 C10 C11 106.4(4)
C12 C10 C11 109.1(4)
C10 C11 H11A 109.5
C10 C11 H11B 109.5
H11A C11 H11B 109.5
C10 C11 H11C 109.5
H11A C11 H11C 109.5
H11B C11 H11C 109.5
C10 C12 H12A 109.5
C10 C12 H12B 109.5
H12A C12 H12B 109.5
C10 C12 H12C 109.5
H12A C12 H12C 109.5
H12B C12 H12C 109.5
N2 C13 C10 115.8(4)
N2 C13 H13A 108.3
C10 C13 H13A 108.3
N2 C13 H13B 108.3
C10 C13 H13B 108.3
H13A C13 H13B 107.4
N2 C14 C15 113.1(4)
N2 C14 H14A 109.0
C15 C14 H14A 109.0
N2 C14 H14B 109.0
C15 C14 H14B 109.0
H14A C14 H14B 107.8
C16 C15 C20 120.9(4)
C16 C15 C14 119.4(4)
C20 C15 C14 119.6(4)
C17 C16 C15 120.0(5)
C17 C16 H16 120.0
C15 C16 H16 120.0
C18 C17 C16 120.6(4)
C18 C17 H17 119.7
C16 C17 H17 119.7
C17 C18 C19 119.6(4)
C17 C18 H18 120.2
C19 C18 H18 120.2
O4 C19 C18 123.9(4)
O4 C19 C20 114.6(4)
C18 C19 C20 121.5(4)
O2 C20 C15 122.3(4)
O2 C20 C19 120.4(4)
C15 C20 C19 117.3(4)
O4 C21 H21A 109.5
O4 C21 H21B 109.5
H21A C21 H21B 109.5
O4 C21 H21C 109.5
H21A C21 H21C 109.5
H21B C21 H21C 109.5
N3 C22 S1 178.8(4)
N4 C23 S2 178.4(5)

loop_
_geom_bond_atom_site_label_1
_geom_bond_atom_site_label_2
_geom_bond_distance
Pb1 O2 2.358(3)
Pb1 O1 2.375(3)
Pb1 O4 2.609(3)
Pb1 O3 2.631(3)
Pb1 S2 2.7913(13)
Cu1 O1 1.988(3)
Cu1 N1 2.020(3)
Cu1 O2 2.021(3)
Cu1 N2 2.037(4)
Cu1 N3 2.232(4)
S1 C22 1.638(5)
S2 C23 1.654(5)
O1 C7 1.355(5)
O2 C20 1.342(5)
O3 C2 1.385(6)
O3 C1 1.422(6)
O4 C19 1.371(5)
O4 C21 1.412(6)
N1 C9 1.483(5)
N1 C8 1.491(5)
N1 H1 0.79(4)
N2 C14 1.476(6)
N2 C13 1.483(5)
N2 H2 0.72(6)
N3 C22 1.150(6)
N4 C23 1.158(7)
C1 H1A 0.9600
C1 H1B 0.9600
C1 H1C 0.9600
C2 C3 1.378(6)
C2 C7 1.403(6)
C3 C4 1.374(7)
C3 H3 0.9300
C4 C5 1.368(7)
C4 H4 0.9300
C5 C6 1.399(6)
C5 H5 0.9300
C6 C7 1.391(6)
C6 C8 1.485(6)
C8 H8A 0.9700
C8 H8B 0.9700
C9 C10 1.519(6)
C9 H9A 0.9700
C9 H9B 0.9700
C10 C13 1.521(6)
C10 C12 1.529(6)
C10 C11 1.539(6)
C11 H11A 0.9600
C11 H11B 0.9600
C11 H11C 0.9600
C12 H12A 0.9600
C12 H12B 0.9600
C12 H12C 0.9600
C13 H13A 0.9700
C13 H13B 0.9700
C14 C15 1.497(6)
C14 H14A 0.9700
C14 H14B 0.9700
C15 C16 1.389(6)
C15 C20 1.398(6)
C16 C17 1.378(7)
C16 H16 0.9300
C17 C18 1.378(7)
C17 H17 0.9300
C18 C19 1.378(6)
C18 H18 0.9300
C19 C20 1.411(6)
C21 H21A 0.9600
C21 H21B 0.9600
C21 H21C 0.9600

loop_
_geom_hbond_atom_site_label_D
_geom_hbond_atom_site_label_H
_geom_hbond_atom_site_label_A
_geom_hbond_distance_DH
_geom_hbond_distance_HA
_geom_hbond_distance_DA
_geom_hbond_angle_DHA
_geom_hbond_site_symmetry_A
N1 H1 N4 0.79(4) 2.65(4) 3.193(6) 127(4) .
N1 H1 N4 0.79(4) 2.77(5) 3.367(5) 134(4) 2_666

loop_
_geom_torsion_atom_site_label_1
_geom_torsion_atom_site_label_2
_geom_torsion_atom_site_label_3
_geom_torsion_atom_site_label_4
_geom_torsion
C1 O3 C2 C3 20.4(7)
Pb1 O3 C2 C3 -178.3(4)
C1 O3 C2 C7 -162.0(5)
Pb1 O3 C2 C7 -0.6(5)
O3 C2 C3 C4 179.2(4)
C7 C2 C3 C4 1.8(7)
C2 C3 C4 C5 0.2(7)
C3 C4 C5 C6 -1.5(8)
C4 C5 C6 C7 0.8(7)
C4 C5 C6 C8 -176.0(4)
Cu1 O1 C7 C6 -12.0(5)
Pb1 O1 C7 C6 -178.7(3)
Cu1 O1 C7 C2 168.7(3)
Pb1 O1 C7 C2 2.0(5)
C5 C6 C7 O1 -178.2(4)
C8 C6 C7 O1 -1.5(6)
C5 C6 C7 C2 1.1(6)
C8 C6 C7 C2 177.7(4)
C3 C2 C7 O1 176.9(4)
O3 C2 C7 O1 -0.8(6)
C3 C2 C7 C6 -2.4(6)
O3 C2 C7 C6 179.9(4)
C7 C6 C8 N1 44.9(6)
C5 C6 C8 N1 -138.4(4)
C9 N1 C8 C6 164.8(4)
Cu1 N1 C8 C6 -65.5(4)
C8 N1 C9 C10 173.8(4)
Cu1 N1 C9 C10 49.3(4)
N1 C9 C10 C13 -67.7(5)
N1 C9 C10 C12 57.9(5)
N1 C9 C10 C11 177.4(4)
C14 N2 C13 C10 -177.4(4)
Cu1 N2 C13 C10 -52.2(5)
C9 C10 C13 N2 69.4(5)
C12 C10 C13 N2 -56.7(5)
C11 C10 C13 N2 -175.7(4)
C13 N2 C14 C15 -157.4(4)
Cu1 N2 C14 C15 72.9(4)
N2 C14 C15 C16 126.9(5)
N2 C14 C15 C20 -51.4(6)
C20 C15 C16 C17 -1.1(7)
C14 C15 C16 C17 -179.3(4)
C15 C16 C17 C18 -0.4(7)
C16 C17 C18 C19 1.0(7)
C21 O4 C19 C18 -4.9(7)
Pb1 O4 C19 C18 178.2(3)
C21 O4 C19 C20 175.1(5)
Pb1 O4 C19 C20 -1.8(4)
C17 C18 C19 O4 180.0(4)
C17 C18 C19 C20 0.0(7)
Cu1 O2 C20 C15 22.8(5)
Pb1 O2 C20 C15 -176.0(3)
Cu1 O2 C20 C19 -158.0(3)
Pb1 O2 C20 C19 3.1(5)
C16 C15 C20 O2 -178.9(4)
C14 C15 C20 O2 -0.6(6)
C16 C15 C20 C19 2.0(6)
C14 C15 C20 C19 -179.8(4)
O4 C19 C20 O2 -0.6(5)
C18 C19 C20 O2 179.4(4)
O4 C19 C20 C15 178.6(4)
C18 C19 C20 C15 -1.4(6)
